data_7241076
loop_
_publ_author_name
'Dubskikh, Vadim A.'
'Lysova , Anna'
'Samsonenko, Denis G.'
'Dybtsev, Danil N.'
'Fedin, Vladimir P.'

_publ_section_title
;
 Topological polymorphism and temperature-driven topotactical transitions
 of metal-organic coordination polymers
;
_journal_name_full CrystEngComm
_journal_paper_doi 10.1039/D0CE01045F
_journal_year 2020
_chemical_formula_sum 'C42 H40 Mg3 N4 O16 S6'
_chemical_formula_weight 1122.07
_space_group_crystal_system monoclinic
_space_group_IT_number 15
_space_group_name_Hall '-C 2yc'
_space_group_name_H-M_alt 'C 1 2/c 1'
_atom_sites_solution_hydrogens geom
_atom_sites_solution_primary dual
_atom_sites_solution_secondary difmap
_audit_creation_method SHELXL-2018/3
_audit_update_record
;
2020-07-08 deposited with the CCDC.	2020-08-18 downloaded from the CCDC.
;
_cell_angle_alpha 90
_cell_angle_beta 104.519(3)
_cell_angle_gamma 90
_cell_formula_units_Z 4
_cell_length_a 18.7842(6)
_cell_length_b 14.8469(4)
_cell_length_c 19.2101(5)
_cell_measurement_reflns_used 6819
_cell_measurement_temperature 140(2)
_cell_measurement_theta_max 28.78
_cell_measurement_theta_min 3.01
_cell_volume 5186.4(3)
_computing_cell_refinement 'CrysAlisPro 1.171.39.46 (Rigaku OD, 2015)'
_computing_data_collection 'CrysAlisPro 1.171.39.46 (Rigaku OD, 2015)'
_computing_data_reduction 'CrysAlisPro 1.171.39.46 (Rigaku OD, 2015)'
_computing_molecular_graphics 'ShelXle (H\"ubschle, 2011)'
_computing_publication_material 'CIFTAB (Sheldrick, 2015)'
_computing_structure_refinement 'SHELXL-2018 (Sheldrick, 2015)'
_computing_structure_solution 'SHELXT-2018 (Sheldrick, 2015)'
_diffrn_ambient_temperature 140(2)
_diffrn_detector 'CCD plate'
_diffrn_detector_area_resol_mean 10.6
_diffrn_detector_type AtlasS2
_diffrn_measured_fraction_theta_full 0.999
_diffrn_measured_fraction_theta_max 0.998
_diffrn_measurement_device 'four-circle diffractometer'
_diffrn_measurement_device_type 'New Xcalibur, AtlasS2'
_diffrn_measurement_method '\w scans'
_diffrn_radiation_monochromator graphite
_diffrn_radiation_probe x-ray
_diffrn_radiation_source 'fine-focus sealed tube'
_diffrn_radiation_type MoK\a
_diffrn_radiation_wavelength 0.71073
_diffrn_reflns_av_R_equivalents 0.0167
_diffrn_reflns_av_unetI/netI 0.0217
_diffrn_reflns_Laue_measured_fraction_full 0.999
_diffrn_reflns_Laue_measured_fraction_max 0.998
_diffrn_reflns_limit_h_max 19
_diffrn_reflns_limit_h_min -22
_diffrn_reflns_limit_k_max 14
_diffrn_reflns_limit_k_min -18
_diffrn_reflns_limit_l_max 19
_diffrn_reflns_limit_l_min -23
_diffrn_reflns_number 11286
_diffrn_reflns_point_group_measured_fraction_full 0.999
_diffrn_reflns_point_group_measured_fraction_max 0.998
_diffrn_reflns_theta_full 25.500
_diffrn_reflns_theta_max 25.679
_diffrn_reflns_theta_min 2.190
_diffrn_source 'sealed X-ray tube'
_exptl_absorpt_coefficient_mu 0.370
_exptl_absorpt_correction_T_max 1.00000
_exptl_absorpt_correction_T_min 0.98827
_exptl_absorpt_correction_type multi-scan
_exptl_absorpt_process_details
;
CrysAlisPro 1.171.39.46 (Rigaku Oxford Diffraction, 2015)
Empirical absorption correction using spherical harmonics,
implemented in SCALE3 ABSPACK scaling algorithm.
;
_exptl_crystal_colour colorless
_exptl_crystal_density_diffrn 1.437
_exptl_crystal_description stick
_exptl_crystal_F_000 2320
_exptl_crystal_size_max 0.27
_exptl_crystal_size_mid 0.12
_exptl_crystal_size_min 0.09
_refine_diff_density_max 1.028
_refine_diff_density_min -1.169
_refine_diff_density_rms 0.078
_refine_ls_extinction_method none
_refine_ls_goodness_of_fit_ref 1.040
_refine_ls_hydrogen_treatment constr
_refine_ls_matrix_type full
_refine_ls_number_parameters 365
_refine_ls_number_reflns 4921
_refine_ls_number_restraints 120
_refine_ls_restrained_S_all 1.105
_refine_ls_R_factor_all 0.0546
_refine_ls_R_factor_gt 0.0495
_refine_ls_shift/su_max 0.001
_refine_ls_shift/su_mean 0.000
_refine_ls_structure_factor_coef Fsqd
_refine_ls_weighting_details 'w=1/[\s^2^(Fo^2^)+(0.0738P)^2^+17.3985P] where P=(Fo^2^+2Fc^2^)/3'
_refine_ls_weighting_scheme calc
_refine_ls_wR_factor_gt 0.1383
_refine_ls_wR_factor_ref 0.1415
_reflns_Friedel_coverage 0.000
_reflns_number_gt 4408
_reflns_number_total 4921
_reflns_threshold_expression 'I > 2\s(I)'
_cod_data_source_file d0ce01045f2.cif
_cod_data_source_block SIN57
_cod_original_sg_symbol_H-M 'C 2/c'
_cod_database_code 7241076
_shelx_shelxl_version_number 2018/3
_shelx_space_group_comment
;
The symmetry employed for this shelxl refinement is uniquely defined
by the following loop, which should always be used as a source of
symmetry information in preference to the above space-group names.
They are only intended as comments.
;
_shelx_estimated_absorpt_t_min 0.907
_shelx_estimated_absorpt_t_max 0.967

loop_
_space_group_symop_operation_xyz
'x, y, z'
'-x, y, -z+1/2'
'x+1/2, y+1/2, z'
'-x+1/2, y+1/2, -z+1/2'
'-x, -y, -z'
'x, -y, z-1/2'
'-x+1/2, -y+1/2, -z'
'x+1/2, -y+1/2, z-1/2'

loop_
_atom_site_label
_atom_site_type_symbol
_atom_site_fract_x
_atom_site_fract_y
_atom_site_fract_z
_atom_site_U_iso_or_equiv
_atom_site_adp_type
_atom_site_occupancy
_atom_site_site_symmetry_order
_atom_site_calc_flag
_atom_site_refinement_flags_posn
_atom_site_refinement_flags_adp
_atom_site_refinement_flags_occupancy
_atom_site_disorder_assembly
_atom_site_disorder_group
Mg1 Mg 0.34199(5) 0.17337(6) 0.67360(4) 0.0212(2) Uani 1 1 d . . . . .
Mg2 Mg 0.250000 0.250000 0.500000 0.0142(2) Uani 1 2 d S . P . .
O1D O 0.36984(11) 0.28598(15) 0.74186(11) 0.0326(5) Uani 1 1 d . . . . .
C11D C 0.32884(17) 0.3429(2) 0.75725(16) 0.0339(7) Uani 1 1 d . . . . .
H1 H 0.281085 0.323739 0.759121 0.041 Uiso 1 1 calc R U . . .
N1D N 0.34549(16) 0.42754(19) 0.77127(15) 0.0395(6) Uani 1 1 d . . . . .
C12D C 0.2949(2) 0.4911(3) 0.7908(3) 0.0609(11) Uani 1 1 d . . . . .
H2A H 0.284094 0.539748 0.755185 0.091 Uiso 1 1 calc R U . . .
H2B H 0.317327 0.516414 0.838333 0.091 Uiso 1 1 calc R U . . .
H2C H 0.249195 0.460032 0.791938 0.091 Uiso 1 1 calc R U . . .
C13D C 0.4162(2) 0.4609(3) 0.7660(3) 0.0649(12) Uani 1 1 d . . . . .
H3A H 0.438430 0.496651 0.808813 0.097 Uiso 1 1 calc R U . . .
H3B H 0.409651 0.498788 0.723048 0.097 Uiso 1 1 calc R U . . .
H3C H 0.448318 0.410069 0.762506 0.097 Uiso 1 1 calc R U . . .
O2D O 0.37565(13) 0.09030(16) 0.75876(12) 0.0425(5) Uani 1 1 d D U . . .
C21D C 0.4337(3) 0.0647(5) 0.7887(3) 0.0584(10) Uani 0.589(4) 1 d D U P A 1
H21D H 0.473720 0.081227 0.769492 0.070 Uiso 0.589(4) 1 calc R U P A 1
N2D N 0.4489(3) 0.0136(5) 0.8482(3) 0.0653(11) Uani 0.589(4) 1 d D U P A 1
C22D C 0.3929(4) -0.0277(6) 0.8729(4) 0.0750(16) Uani 0.589(4) 1 d D U P A 1
H22A H 0.374990 0.014107 0.904237 0.113 Uiso 0.589(4) 1 calc R U P A 1
H22B H 0.412045 -0.082125 0.899977 0.113 Uiso 0.589(4) 1 calc R U P A 1
H22C H 0.352294 -0.043845 0.831797 0.113 Uiso 0.589(4) 1 calc R U P A 1
C23D C 0.5210(4) -0.0207(6) 0.8765(5) 0.0864(19) Uani 0.589(4) 1 d D U P A 1
H23A H 0.542518 0.007095 0.923274 0.130 Uiso 0.589(4) 1 calc R U P A 1
H23B H 0.551521 -0.006720 0.843301 0.130 Uiso 0.589(4) 1 calc R U P A 1
H23C H 0.518679 -0.086132 0.882226 0.130 Uiso 0.589(4) 1 calc R U P A 1
C21A C 0.3953(5) 0.1052(6) 0.8194(4) 0.0554(11) Uani 0.411(4) 1 d D U P A 2
H21A H 0.391521 0.166390 0.832498 0.066 Uiso 0.411(4) 1 calc R U P A 2
N2A N 0.4228(5) 0.0488(6) 0.8745(4) 0.0645(12) Uani 0.411(4) 1 d D U P A 2
C22A C 0.4437(7) 0.0810(8) 0.9454(4) 0.079(2) Uani 0.411(4) 1 d D U P A 2
H22D H 0.427960 0.038168 0.977378 0.118 Uiso 0.411(4) 1 calc R U P A 2
H22E H 0.420417 0.139513 0.948070 0.118 Uiso 0.411(4) 1 calc R U P A 2
H22F H 0.497270 0.087720 0.960180 0.118 Uiso 0.411(4) 1 calc R U P A 2
C23A C 0.4611(7) -0.0281(7) 0.8599(6) 0.0799(16) Uani 0.411(4) 1 d D U P A 2
H23G H 0.501791 -0.041572 0.901708 0.120 Uiso 0.411(4) 1 calc R U P A 2
H23H H 0.480717 -0.016301 0.818052 0.120 Uiso 0.411(4) 1 calc R U P A 2
H23I H 0.427488 -0.079549 0.849856 0.120 Uiso 0.411(4) 1 calc R U P A 2
O11 O 0.44259(12) 0.19834(15) 0.64468(12) 0.0361(5) Uani 1 1 d . . . . .
O12 O 0.34140(10) 0.26894(12) 0.58858(9) 0.0204(4) Uani 1 1 d . . . . .
C11 C 0.41047(17) 0.2603(2) 0.60347(16) 0.0292(6) Uani 1 1 d . . . . .
C12 C 0.45534(16) 0.3261(2) 0.57635(17) 0.0333(7) Uani 1 1 d . . . . .
C13 C 0.52905(18) 0.3240(3) 0.58140(18) 0.0418(8) Uani 1 1 d . . . . .
H13 H 0.560635 0.277253 0.604870 0.050 Uiso 1 1 calc R U . . .
C14 C 0.55362(18) 0.3989(3) 0.54791(19) 0.0456(9) Uani 1 1 d . . . . .
H14 H 0.603201 0.407049 0.545802 0.055 Uiso 1 1 calc R U . . .
C15 C 0.49850(17) 0.4581(2) 0.51905(17) 0.0375(7) Uani 1 1 d . . . . .
S1 S 0.41511(4) 0.42110(6) 0.53109(4) 0.0345(2) Uani 1 1 d . . . . .
O21 O 0.23814(10) 0.19622(13) 0.67910(10) 0.0252(4) Uani 1 1 d . . . . .
O22 O 0.18139(10) 0.23259(14) 0.56612(10) 0.0276(4) Uani 1 1 d . . . . .
C21 C 0.18301(14) 0.21682(17) 0.62990(14) 0.0207(5) Uani 1 1 d . . . . .
C22 C 0.11241(15) 0.22223(19) 0.65101(14) 0.0253(6) Uani 1 1 d . . . . .
C23 C 0.04322(17) 0.2259(3) 0.60878(16) 0.0409(8) Uani 1 1 d . . . . .
H23 H 0.031910 0.227997 0.557755 0.049 Uiso 1 1 calc R U . . .
C24 C -0.01064(18) 0.2263(3) 0.64871(17) 0.0457(9) Uani 1 1 d . . . . .
H24 H -0.062010 0.227473 0.627164 0.055 Uiso 1 1 calc R U . . .
C25 C 0.01854(16) 0.2249(2) 0.72114(15) 0.0302(6) Uani 1 1 d . . . . .
S2 S 0.11298(4) 0.21990(5) 0.74054(3) 0.02757(19) Uani 1 1 d . . . . .
O31 O 0.22814(12) 0.38324(12) 0.50099(11) 0.0303(5) Uani 1 1 d . . . . .
O32 O 0.18503(12) 0.43844(13) 0.38988(10) 0.0289(4) Uani 1 1 d . . . . .
C31 C 0.21266(15) 0.44503(18) 0.45647(15) 0.0248(6) Uani 1 1 d . . . . .
C32 C 0.22982(17) 0.53743(18) 0.48633(16) 0.0285(6) Uani 1 1 d . . . . .
C33 C 0.2592(2) 0.5598(2) 0.55631(17) 0.0402(8) Uani 1 1 d . . . . .
H33 H 0.271347 0.516931 0.594146 0.048 Uiso 1 1 calc R U . . .
C34 C 0.2696(2) 0.6529(2) 0.56675(18) 0.0432(9) Uani 1 1 d . . . . .
H34 H 0.289611 0.679391 0.612504 0.052 Uiso 1 1 calc R U . . .
C35 C 0.24832(18) 0.70166(19) 0.50489(17) 0.0321(7) Uani 1 1 d . . . . .
S3 S 0.21479(4) 0.63147(5) 0.43261(4) 0.0318(2) Uani 1 1 d . . . . .

loop_
_atom_site_aniso_label
_atom_site_aniso_U_11
_atom_site_aniso_U_22
_atom_site_aniso_U_33
_atom_site_aniso_U_23
_atom_site_aniso_U_13
_atom_site_aniso_U_12
Mg1 0.0246(5) 0.0209(5) 0.0187(4) 0.0012(3) 0.0065(3) 0.0020(3)
Mg2 0.0176(6) 0.0124(5) 0.0150(5) -0.0002(4) 0.0088(4) -0.0037(4)
O1D 0.0336(11) 0.0352(12) 0.0268(10) -0.0117(9) 0.0034(8) 0.0056(9)
C11D 0.0328(16) 0.0343(16) 0.0345(16) -0.0068(13) 0.0083(13) -0.0001(13)
N1D 0.0427(16) 0.0318(14) 0.0470(16) -0.0074(12) 0.0168(13) 0.0030(12)
C12D 0.064(3) 0.039(2) 0.087(3) -0.014(2) 0.033(2) 0.0110(18)
C13D 0.060(3) 0.046(2) 0.095(3) -0.001(2) 0.033(2) -0.007(2)
O2D 0.0450(12) 0.0432(12) 0.0336(11) 0.0151(10) -0.0007(9) 0.0013(10)
C21D 0.0568(19) 0.0544(19) 0.0554(18) 0.0240(17) -0.0019(16) -0.0042(17)
N2D 0.062(2) 0.059(2) 0.0638(19) 0.0325(18) -0.0051(17) -0.0039(18)
C22D 0.069(3) 0.080(3) 0.069(3) 0.035(3) 0.004(3) -0.003(3)
C23D 0.072(3) 0.078(3) 0.094(3) 0.038(3) -0.008(3) -0.003(3)
C21A 0.056(2) 0.053(2) 0.0495(19) 0.0240(18) -0.0014(17) -0.0054(18)
N2A 0.063(2) 0.062(2) 0.058(2) 0.0256(19) -0.0040(18) -0.0028(19)
C22A 0.084(5) 0.079(5) 0.060(4) 0.027(4) -0.007(4) -0.011(4)
C23A 0.073(3) 0.076(3) 0.077(3) 0.026(3) -0.006(3) -0.003(3)
O11 0.0325(11) 0.0342(12) 0.0442(12) -0.0023(10) 0.0144(10) -0.0024(9)
O12 0.0191(9) 0.0231(9) 0.0195(9) -0.0010(7) 0.0062(7) -0.0073(7)
C11 0.0310(15) 0.0299(15) 0.0278(14) -0.0057(12) 0.0096(12) -0.0060(12)
C12 0.0258(15) 0.0376(17) 0.0379(16) -0.0070(13) 0.0104(12) -0.0116(12)
C13 0.0313(16) 0.054(2) 0.0398(18) 0.0021(16) 0.0083(14) -0.0108(15)
C14 0.0287(16) 0.061(2) 0.0475(19) 0.0026(17) 0.0108(14) -0.0180(16)
C15 0.0294(16) 0.048(2) 0.0366(16) -0.0033(14) 0.0119(13) -0.0179(14)
S1 0.0287(4) 0.0370(4) 0.0409(4) -0.0007(3) 0.0142(3) -0.0120(3)
O21 0.0253(10) 0.0303(10) 0.0225(9) 0.0032(8) 0.0107(8) 0.0003(8)
O22 0.0225(10) 0.0443(12) 0.0196(9) 0.0007(8) 0.0121(8) -0.0065(8)
C21 0.0248(13) 0.0193(12) 0.0221(13) -0.0016(10) 0.0135(11) -0.0056(10)
C22 0.0276(14) 0.0311(15) 0.0212(13) 0.0016(11) 0.0138(11) -0.0024(11)
C23 0.0283(16) 0.078(3) 0.0198(13) -0.0002(15) 0.0131(12) -0.0032(16)
C24 0.0251(15) 0.089(3) 0.0266(15) -0.0018(17) 0.0138(13) -0.0025(17)
C25 0.0243(14) 0.0448(18) 0.0257(14) 0.0000(13) 0.0144(12) -0.0001(12)
S2 0.0243(3) 0.0428(4) 0.0194(3) 0.0031(3) 0.0124(3) 0.0013(3)
O31 0.0455(12) 0.0143(9) 0.0294(10) -0.0028(8) 0.0061(9) 0.0004(8)
O32 0.0426(12) 0.0162(9) 0.0278(10) -0.0001(8) 0.0088(9) -0.0008(8)
C31 0.0284(14) 0.0155(13) 0.0318(15) -0.0032(11) 0.0099(11) 0.0000(10)
C32 0.0377(16) 0.0143(13) 0.0319(15) -0.0011(11) 0.0056(12) 0.0019(11)
C33 0.061(2) 0.0192(14) 0.0338(16) -0.0001(12) -0.0008(15) 0.0023(14)
C34 0.066(2) 0.0210(15) 0.0317(16) -0.0059(13) -0.0071(15) 0.0002(15)
C35 0.0402(17) 0.0161(14) 0.0347(16) -0.0067(11) -0.0006(13) 0.0001(11)
S3 0.0480(5) 0.0137(3) 0.0291(4) -0.0024(3) 0.0013(3) -0.0011(3)

loop_
_atom_type_symbol
_atom_type_description
_atom_type_scat_dispersion_real
_atom_type_scat_dispersion_imag
_atom_type_scat_source
C C 0.0033 0.0016 'International Tables Vol C Tables 4.2.6.8 and 6.1.1.4'
H H 0.0000 0.0000 'International Tables Vol C Tables 4.2.6.8 and 6.1.1.4'
N N 0.0061 0.0033 'International Tables Vol C Tables 4.2.6.8 and 6.1.1.4'
O O 0.0106 0.0060 'International Tables Vol C Tables 4.2.6.8 and 6.1.1.4'
Mg Mg 0.0486 0.0363 'International Tables Vol C Tables 4.2.6.8 and 6.1.1.4'
S S 0.1246 0.1234 'International Tables Vol C Tables 4.2.6.8 and 6.1.1.4'

loop_
_geom_angle_atom_site_label_1
_geom_angle_atom_site_label_2
_geom_angle_atom_site_label_3
_geom_angle
_geom_angle_site_symmetry_1
_geom_angle_site_symmetry_3
_geom_angle_publ_flag
O1D Mg1 Mg2 108.53(7) . . ?
O1D Mg1 O11 85.76(9) . . ?
O1D Mg1 O12 84.42(8) . . ?
O1D Mg1 C11 80.88(9) . . ?
O2D Mg1 Mg2 160.03(8) . . ?
O2D Mg1 O1D 90.11(10) . . ?
O2D Mg1 O11 101.50(10) . . ?
O2D Mg1 O12 162.60(10) . . ?
O2D Mg1 C11 131.77(11) . . ?
O2D Mg1 O32 88.16(10) . 7_556 ?
O11 Mg1 Mg2 87.35(7) . . ?
O11 Mg1 O12 61.69(8) . . ?
O11 Mg1 C11 31.05(10) . . ?
O12 Mg1 Mg2 33.67(5) . . ?
O12 Mg1 C11 30.99(9) . . ?
C11 Mg1 Mg2 60.79(7) . . ?
O21 Mg1 Mg2 75.16(6) . . ?
O21 Mg1 O1D 85.77(9) . . ?
O21 Mg1 O2D 99.87(9) . . ?
O21 Mg1 O11 156.99(9) . . ?
O21 Mg1 O12 96.19(8) . . ?
O21 Mg1 C11 126.19(10) . . ?
O21 Mg1 O32 93.97(9) . 7_556 ?
O32 Mg1 Mg2 73.12(6) 7_556 . ?
O32 Mg1 O1D 178.18(9) 7_556 . ?
O32 Mg1 O11 95.13(9) 7_556 . ?
O32 Mg1 O12 97.40(8) 7_556 . ?
O32 Mg1 C11 100.71(9) 7_556 . ?
Mg1 Mg2 Mg1 180.00(3) 7_556 . ?
O12 Mg2 Mg1 34.58(5) . . ?
O12 Mg2 Mg1 34.58(5) 7_556 7_556 ?
O12 Mg2 Mg1 145.42(5) . 7_556 ?
O12 Mg2 Mg1 145.42(5) 7_556 . ?
O12 Mg2 O12 180.0 . 7_556 ?
O22 Mg2 Mg1 66.91(6) . . ?
O22 Mg2 Mg1 66.91(6) 7_556 7_556 ?
O22 Mg2 Mg1 113.09(6) . 7_556 ?
O22 Mg2 Mg1 113.09(6) 7_556 . ?
O22 Mg2 O12 88.39(7) . 7_556 ?
O22 Mg2 O12 88.39(7) 7_556 . ?
O22 Mg2 O12 91.61(7) . . ?
O22 Mg2 O12 91.61(7) 7_556 7_556 ?
O22 Mg2 O22 180.0 . 7_556 ?
O31 Mg2 Mg1 69.00(6) 7_556 . ?
O31 Mg2 Mg1 69.01(6) . 7_556 ?
O31 Mg2 Mg1 111.00(6) . . ?
O31 Mg2 Mg1 111.00(6) 7_556 7_556 ?
O31 Mg2 O12 89.32(8) . . ?
O31 Mg2 O12 89.32(8) 7_556 7_556 ?
O31 Mg2 O12 90.68(8) . 7_556 ?
O31 Mg2 O12 90.68(8) 7_556 . ?
O31 Mg2 O22 87.51(9) . . ?
O31 Mg2 O22 87.51(9) 7_556 7_556 ?
O31 Mg2 O22 92.49(9) . 7_556 ?
O31 Mg2 O22 92.49(9) 7_556 . ?
O31 Mg2 O31 180.0 . 7_556 ?
C11D O1D Mg1 128.5(2) . . ?
O1D C11D H1 117.3 . . ?
O1D C11D N1D 125.4(3) . . ?
N1D C11D H1 117.3 . . ?
C11D N1D C12D 122.7(3) . . ?
C11D N1D C13D 119.5(3) . . ?
C13D N1D C12D 117.8(3) . . ?
N1D C12D H2A 109.5 . . ?
N1D C12D H2B 109.5 . . ?
N1D C12D H2C 109.5 . . ?
H2A C12D H2B 109.5 . . ?
H2A C12D H2C 109.5 . . ?
H2B C12D H2C 109.5 . . ?
N1D C13D H3A 109.5 . . ?
N1D C13D H3B 109.5 . . ?
N1D C13D H3C 109.5 . . ?
H3A C13D H3B 109.5 . . ?
H3A C13D H3C 109.5 . . ?
H3B C13D H3C 109.5 . . ?
C21D O2D Mg1 131.8(3) . . ?
C21A O2D Mg1 131.1(5) . . ?
O2D C21D H21D 117.3 . . ?
O2D C21D N2D 125.5(6) . . ?
N2D C21D H21D 117.3 . . ?
C21D N2D C22D 121.2(5) . . ?
C21D N2D C23D 120.4(5) . . ?
C22D N2D C23D 116.1(6) . . ?
N2D C22D H22A 109.5 . . ?
N2D C22D H22B 109.5 . . ?
N2D C22D H22C 109.5 . . ?
H22A C22D H22B 109.5 . . ?
H22A C22D H22C 109.5 . . ?
H22B C22D H22C 109.5 . . ?
N2D C23D H23A 109.5 . . ?
N2D C23D H23B 109.5 . . ?
N2D C23D H23C 109.5 . . ?
H23A C23D H23B 109.5 . . ?
H23A C23D H23C 109.5 . . ?
H23B C23D H23C 109.5 . . ?
O2D C21A H21A 115.2 . . ?
O2D C21A N2A 129.7(7) . . ?
N2A C21A H21A 115.2 . . ?
C21A N2A C22A 120.7(7) . . ?
C21A N2A C23A 117.4(7) . . ?
C22A N2A C23A 115.8(8) . . ?
N2A C22A H22D 109.5 . . ?
N2A C22A H22E 109.5 . . ?
N2A C22A H22F 109.5 . . ?
H22D C22A H22E 109.5 . . ?
H22D C22A H22F 109.5 . . ?
H22E C22A H22F 109.5 . . ?
N2A C23A H23G 109.5 . . ?
N2A C23A H23H 109.5 . . ?
N2A C23A H23I 109.5 . . ?
H23G C23A H23H 109.5 . . ?
H23G C23A H23I 109.5 . . ?
H23H C23A H23I 109.5 . . ?
C11 O11 Mg1 88.56(18) . . ?
Mg2 O12 Mg1 111.76(8) . . ?
C11 O12 Mg1 87.25(17) . . ?
C11 O12 Mg2 138.65(18) . . ?
O11 C11 Mg1 60.39(15) . . ?
O11 C11 C12 118.7(3) . . ?
O12 C11 Mg1 61.76(14) . . ?
O12 C11 O11 121.1(3) . . ?
O12 C11 C12 120.1(3) . . ?
C12 C11 Mg1 166.6(2) . . ?
C11 C12 S1 120.2(2) . . ?
C13 C12 C11 128.5(3) . . ?
C13 C12 S1 111.2(2) . . ?
C12 C13 H13 123.5 . . ?
C12 C13 C14 112.9(3) . . ?
C14 C13 H13 123.5 . . ?
C13 C14 H14 123.5 . . ?
C15 C14 C13 112.9(3) . . ?
C15 C14 H14 123.5 . . ?
C14 C15 C15 129.4(4) . 5_666 ?
C14 C15 S1 111.2(3) . . ?
C15 C15 S1 119.4(3) 5_666 . ?
C12 S1 C15 91.74(16) . . ?
C21 O21 Mg1 129.18(16) . . ?
C21 O22 Mg2 140.90(18) . . ?
O21 C21 C22 115.7(2) . . ?
O22 C21 O21 127.0(2) . . ?
O22 C21 C22 117.2(2) . . ?
C21 C22 S2 119.4(2) . . ?
C23 C22 C21 129.1(3) . . ?
C23 C22 S2 111.5(2) . . ?
C22 C23 H23 123.6 . . ?
C22 C23 C24 112.7(3) . . ?
C24 C23 H23 123.6 . . ?
C23 C24 H24 123.4 . . ?
C25 C24 C23 113.2(3) . . ?
C25 C24 H24 123.4 . . ?
C24 C25 C25 129.3(4) . 2_556 ?
C24 C25 S2 110.5(2) . . ?
C25 C25 S2 120.1(3) 2_556 . ?
C22 S2 C25 92.00(13) . . ?
C31 O31 Mg2 137.04(18) . . ?
C31 O32 Mg1 130.27(18) . 7_556 ?
O31 C31 O32 127.6(2) . . ?
O31 C31 C32 115.2(2) . . ?
O32 C31 C32 117.2(2) . . ?
C31 C32 S3 122.0(2) . . ?
C33 C32 C31 126.9(3) . . ?
C33 C32 S3 111.1(2) . . ?
C32 C33 H33 123.5 . . ?
C32 C33 C34 112.9(3) . . ?
C34 C33 H33 123.5 . . ?
C33 C34 H34 123.3 . . ?
C35 C34 C33 113.5(3) . . ?
C35 C34 H34 123.3 . . ?
C34 C35 C35 128.7(3) . 7_566 ?
C34 C35 S3 110.5(2) . . ?
C35 C35 S3 120.8(3) 7_566 . ?
C32 S3 C35 92.04(14) . . ?

loop_
_geom_bond_atom_site_label_1
_geom_bond_atom_site_label_2
_geom_bond_distance
_geom_bond_site_symmetry_2
_geom_bond_publ_flag
Mg1 Mg2 3.5373(8) . ?
Mg1 O1D 2.108(2) . yes
Mg1 O2D 2.020(2) . yes
Mg1 O11 2.131(2) . yes
Mg1 O12 2.1615(19) . yes
Mg1 C11 2.451(3) . ?
Mg1 O21 2.009(2) . yes
Mg1 O32 2.047(2) 7_556 yes
Mg2 O12 2.1112(17) . yes
Mg2 O12 2.1112(17) 7_556 ?
Mg2 O22 2.0400(17) . yes
Mg2 O22 2.0400(17) 7_556 ?
Mg2 O31 2.0214(18) 7_556 ?
Mg2 O31 2.0214(19) . yes
O1D C11D 1.228(4) . ?
C11D H1 0.9500 . ?
C11D N1D 1.307(4) . ?
N1D C12D 1.453(4) . ?
N1D C13D 1.444(5) . ?
C12D H2A 0.9800 . ?
C12D H2B 0.9800 . ?
C12D H2C 0.9800 . ?
C13D H3A 0.9800 . ?
C13D H3B 0.9800 . ?
C13D H3C 0.9800 . ?
O2D C21D 1.162(6) . ?
O2D C21A 1.152(7) . ?
C21D H21D 0.9500 . ?
C21D N2D 1.341(6) . ?
N2D C22D 1.399(6) . ?
N2D C23D 1.421(7) . ?
C22D H22A 0.9800 . ?
C22D H22B 0.9800 . ?
C22D H22C 0.9800 . ?
C23D H23A 0.9800 . ?
C23D H23B 0.9800 . ?
C23D H23C 0.9800 . ?
C21A H21A 0.9500 . ?
C21A N2A 1.347(10) . ?
N2A C22A 1.402(8) . ?
N2A C23A 1.415(8) . ?
C22A H22D 0.9800 . ?
C22A H22E 0.9800 . ?
C22A H22F 0.9800 . ?
C23A H23G 0.9800 . ?
C23A H23H 0.9800 . ?
C23A H23I 0.9800 . ?
O11 C11 1.264(4) . ?
O12 C11 1.263(4) . ?
C11 C12 1.468(4) . ?
C12 C13 1.364(5) . ?
C12 S1 1.729(3) . ?
C13 H13 0.9500 . ?
C13 C14 1.419(5) . ?
C14 H14 0.9500 . ?
C14 C15 1.365(5) . ?
C15 C15 1.451(7) 5_666 ?
C15 S1 1.729(3) . ?
O21 C21 1.252(3) . ?
O22 C21 1.240(3) . ?
C21 C22 1.483(4) . ?
C22 C23 1.350(4) . ?
C22 S2 1.718(3) . ?
C23 H23 0.9500 . ?
C23 C24 1.415(4) . ?
C24 H24 0.9500 . ?
C24 C25 1.362(4) . ?
C25 C25 1.450(5) 2_556 ?
C25 S2 1.720(3) . ?
O31 C31 1.238(3) . ?
O32 C31 1.258(3) . ?
C31 C32 1.491(4) . ?
C32 C33 1.360(4) . ?
C32 S3 1.717(3) . ?
C33 H33 0.9500 . ?
C33 C34 1.403(4) . ?
C34 H34 0.9500 . ?
C34 C35 1.363(5) . ?
C35 C35 1.451(6) 7_566 ?
C35 S3 1.724(3) . ?
